data_4514474
loop_
_publ_author_name
'Mi, Xiuna'
'Sheng, Dafei'
'Yu, Yu'e'
'Wang, Yuhao'
'Zhao, Limin'
'Lu, Jing'
'Li, Yunwu'
'Li, Dacheng'
'Dou, Jianmin'
'Duan, Jingui'
'Wang, Suna'

_publ_section_title
;
 Tunable Light Emission and Multiresponsive Luminescent Sensitivities in
 Aqueous Solutions of Two Series of Lanthanide Metal-Organic Frameworks
 Based on Structurally Related Ligands.
;
_journal_issue 8
_journal_name_full 'ACS applied materials &amp; interfaces'
_journal_page_first 7914
_journal_page_last 7926
_journal_paper_doi 10.1021/acsami.8b18320
_journal_volume 11
_journal_year 2019
_chemical_formula_sum 'C19 H18 Eu N O9'
_chemical_formula_weight 556.30
_space_group_crystal_system monoclinic
_space_group_IT_number 15
_space_group_name_Hall '-C 2yc'
_space_group_name_H-M_alt 'C 1 2/c 1'
_symmetry_space_group_name_Hall '-C 2yc'
_symmetry_space_group_name_H-M 'C 1 2/c 1'
_atom_sites_solution_hydrogens mixed
_audit_creation_method SHELXL-2014/7
_cell_angle_alpha 90
_cell_angle_beta 124.984(3)
_cell_angle_gamma 90
_cell_formula_units_Z 8
_cell_length_a 24.4269(19)
_cell_length_b 13.6018(9)
_cell_length_c 14.9262(10)
_cell_measurement_reflns_used 3204
_cell_measurement_temperature 293(2)
_cell_measurement_theta_max 28.0740
_cell_measurement_theta_min 3.2290
_cell_volume 4063.2(5)
_computing_cell_refinement 'Bruker FRAMBO'
_computing_data_collection 'Bruker FRAMBO'
_computing_data_reduction 'Bruker SAINT'
_computing_molecular_graphics 'Bruker SHELXTL'
_computing_publication_material 'Bruker SHELXTL'
_computing_structure_refinement 'SHELXL-2014/7 (Sheldrick, 2014)'
_computing_structure_solution 'SHELXL-2014/7 (Sheldrick, 2014)'
_diffrn_ambient_temperature 293(2)
_diffrn_measured_fraction_theta_full 0.999
_diffrn_measured_fraction_theta_max 0.999
_diffrn_measurement_device_type 'multiwire proportional'
_diffrn_measurement_method 'phi and omega scans'
_diffrn_radiation_type MoK\a
_diffrn_radiation_wavelength 0.71073
_diffrn_reflns_av_R_equivalents 0.1054
_diffrn_reflns_av_unetI/netI 0.0957
_diffrn_reflns_Laue_measured_fraction_full 0.999
_diffrn_reflns_Laue_measured_fraction_max 0.999
_diffrn_reflns_limit_h_max 26
_diffrn_reflns_limit_h_min -29
_diffrn_reflns_limit_k_max 16
_diffrn_reflns_limit_k_min -16
_diffrn_reflns_limit_l_max 17
_diffrn_reflns_limit_l_min -16
_diffrn_reflns_number 12729
_diffrn_reflns_point_group_measured_fraction_full 0.999
_diffrn_reflns_point_group_measured_fraction_max 0.999
_diffrn_reflns_theta_full 25.017
_diffrn_reflns_theta_max 25.017
_diffrn_reflns_theta_min 2.732
_exptl_absorpt_coefficient_mu 3.139
_exptl_absorpt_correction_T_max 0.6503
_exptl_absorpt_correction_T_min 0.5075
_exptl_absorpt_correction_type multi-scan
_exptl_absorpt_process_details sadabs
_exptl_crystal_colour colorless
_exptl_crystal_density_diffrn 1.819
_exptl_crystal_description 'needle crystal'
_exptl_crystal_F_000 2192
_exptl_crystal_size_max 0.250
_exptl_crystal_size_mid 0.200
_exptl_crystal_size_min 0.150
_refine_diff_density_max 2.813
_refine_diff_density_min -2.385
_refine_diff_density_rms 0.352
_refine_ls_extinction_method none
_refine_ls_goodness_of_fit_ref 1.089
_refine_ls_hydrogen_treatment constr
_refine_ls_matrix_type full
_refine_ls_number_parameters 292
_refine_ls_number_reflns 3586
_refine_ls_number_restraints 417
_refine_ls_restrained_S_all 1.070
_refine_ls_R_factor_all 0.0808
_refine_ls_R_factor_gt 0.0606
_refine_ls_shift/su_max 0.006
_refine_ls_shift/su_mean 0.000
_refine_ls_structure_factor_coef Fsqd
_refine_ls_weighting_details 'w=1/[\s^2^(Fo^2^)+(0.1178P)^2^] where P=(Fo^2^+2Fc^2^)/3'
_refine_ls_weighting_scheme calc
_refine_ls_wR_factor_gt 0.1618
_refine_ls_wR_factor_ref 0.2035
_reflns_Friedel_coverage 0.000
_reflns_number_gt 2778
_reflns_number_total 3586
_reflns_threshold_expression 'I > 2\s(I)'
_cod_data_source_file am8b18320_si_005.cif
_cod_data_source_block 170223b
_cod_database_code 4514474
_shelx_shelxl_version_number 2014/7
_shelx_space_group_comment
; 
The symmetry employed for this shelxl refinement is uniquely defined 
by the following loop, which should always be used as a source of 
symmetry information in preference to the above space-group names. 
They are only intended as comments. 
;
_shelx_estimated_absorpt_t_min 0.508
_shelx_estimated_absorpt_t_max 0.650

loop_
_space_group_symop_operation_xyz
'x, y, z'
'-x, y, -z+1/2'
'x+1/2, y+1/2, z'
'-x+1/2, y+1/2, -z+1/2'
'-x, -y, -z'
'x, -y, z-1/2'
'-x+1/2, -y+1/2, -z'
'x+1/2, -y+1/2, z-1/2'

loop_
_atom_site_label
_atom_site_type_symbol
_atom_site_fract_x
_atom_site_fract_y
_atom_site_fract_z
_atom_site_U_iso_or_equiv
_atom_site_adp_type
_atom_site_occupancy
_atom_site_site_symmetry_order
_atom_site_calc_flag
_atom_site_refinement_flags_posn
_atom_site_refinement_flags_adp
_atom_site_refinement_flags_occupancy
_atom_site_disorder_assembly
_atom_site_disorder_group
Eu1 Eu 0.33897(2) 1.19302(3) 0.59886(3) 0.0200(3) Uani 1 1 d . . . . .
N1 N 0.4041(12) 0.9103(11) 0.7860(15) 0.108(5) Uani 0.540(15) 1 d D U P A 1
N1' N 0.3934(11) 0.8968(11) 0.7605(16) 0.108(5) Uani 0.460(15) 1 d D . P A 2
O1 O -0.1029(4) 0.7367(7) -0.2212(6) 0.053(2) Uani 1 1 d . . . . .
O2 O -0.0073(12) 0.771(2) -0.0752(19) 0.055(4) Uani 0.48(3) 1 d . U P B 1
O2' O -0.0120(11) 0.725(2) -0.0537(18) 0.055(4) Uani 0.52(3) 1 d . . P B 2
O3 O -0.0174(4) 0.8983(6) 0.0419(6) 0.044(2) Uani 1 1 d . . . . .
O4 O 0.2234(4) 1.1658(5) 0.4163(5) 0.0284(16) Uani 1 1 d . . . . .
O5 O 0.3069(4) 1.0771(6) 0.4486(6) 0.042(2) Uani 1 1 d . . . . .
O6 O 0.3378(4) 1.3010(5) 0.4735(6) 0.039(2) Uani 1 1 d . . . . .
O7 O 0.2376(4) 1.3715(5) 0.3661(6) 0.0365(18) Uani 1 1 d . . . . .
O8 O 0.4467(6) 1.1607(15) 0.6301(12) 0.066(4) Uani 0.76(3) 1 d . U P C 1
H8E H 0.4635 1.1954 0.6043 0.079 Uiso 0.76(3) 1 d R U P C 1
H8F H 0.4747 1.1577 0.6991 0.079 Uiso 0.76(3) 1 d R U P C 1
O8' O 0.448(2) 1.224(5) 0.654(4) 0.066(4) Uani 0.24(3) 1 d . . P C 2
H8'C H 0.4646 1.2245 0.6172 0.079 Uiso 0.24(3) 1 d R U P C 2
H8'D H 0.4796 1.2234 0.7213 0.079 Uiso 0.24(3) 1 d R U P C 2
O9 O 0.3831(5) 1.0361(7) 0.6834(8) 0.072(2) Uani 1 1 d D U . . .
C1 C -0.0700(6) 0.7554(9) -0.1248(9) 0.042(2) Uani 1 1 d . U . . .
C2 C -0.1057(7) 0.7918(9) -0.0758(10) 0.043(2) Uani 1 1 d . U . . .
C3 C -0.1691(7) 0.7551(10) -0.1170(10) 0.054(3) Uani 1 1 d . U . . .
H3 H -0.1872 0.7063 -0.1703 0.065 Uiso 1 1 calc R U . . .
C4 C -0.2066(8) 0.7918(10) -0.0780(11) 0.059(3) Uani 1 1 d . U . . .
H4 H -0.2498 0.7697 -0.1078 0.070 Uiso 1 1 calc R U . . .
C5 C -0.1775(7) 0.8608(10) 0.0047(10) 0.056(3) Uani 1 1 d . U . . .
H5 H -0.2007 0.8835 0.0327 0.067 Uiso 1 1 calc R U . . .
C6 C -0.1155(6) 0.8958(10) 0.0457(9) 0.048(2) Uani 1 1 d . U . . .
H6 H -0.0970 0.9431 0.1007 0.057 Uiso 1 1 calc R U . . .
C7 C -0.0791(6) 0.8620(9) 0.0064(9) 0.043(2) Uani 1 1 d . U . . .
C8 C 0.0172(5) 0.9590(8) 0.1336(8) 0.0327(18) Uani 1 1 d . U . . .
H8A H 0.0153 0.9320 0.1919 0.039 Uiso 1 1 calc R U . . .
H8B H -0.0028 1.0240 0.1157 0.039 Uiso 1 1 calc R U . . .
C9 C 0.0881(5) 0.9650(7) 0.1691(8) 0.0278(17) Uani 1 1 d . U . . .
C10 C 0.1120(5) 0.9100(7) 0.1216(8) 0.0308(19) Uani 1 1 d . U . . .
H10 H 0.0832 0.8683 0.0639 0.037 Uiso 1 1 calc R U . . .
C11 C 0.1787(5) 0.9155(7) 0.1583(8) 0.0262(17) Uani 1 1 d . U . . .
C12 C 0.2222(5) 0.9750(7) 0.2467(7) 0.0267(18) Uani 1 1 d . U . . .
H12 H 0.2672 0.9767 0.2737 0.032 Uiso 1 1 calc DR U . . .
C13 C 0.1324(5) 1.0274(7) 0.2566(8) 0.0262(18) Uani 1 1 d . U . . .
H13 H 0.1166 1.0659 0.2888 0.031 Uiso 1 1 calc R U . . .
C14 C 0.1989(5) 1.0322(7) 0.2954(8) 0.0278(18) Uani 1 1 d . U . . .
C15 C 0.2466(5) 1.0946(7) 0.3927(8) 0.0279(18) Uani 1 1 d . U . . .
C16 C 0.2963(5) 1.3565(7) 0.3973(8) 0.026(2) Uani 1 1 d . U . . .
C17 C 0.3784(11) 0.9474(10) 0.6880(14) 0.095(6) Uani 0.540(15) 1 d D U P A 1
H17 H 0.3579 0.9080 0.6258 0.114 Uiso 0.540(15) 1 calc R U P A 1
C18 C 0.436(2) 0.9703(19) 0.8857(16) 0.141(8) Uani 0.540(15) 1 d D U P A 1
H18A H 0.4513 0.9286 0.9476 0.211 Uiso 0.540(15) 1 calc R U P A 1
H18B H 0.4738 1.0044 0.8956 0.211 Uiso 0.540(15) 1 calc R U P A 1
H18C H 0.4048 1.0172 0.8792 0.211 Uiso 0.540(15) 1 calc R U P A 1
C19 C 0.401(2) 0.8039(13) 0.803(3) 0.122(9) Uani 0.540(15) 1 d D U P A 1
H19A H 0.4222 0.7910 0.8789 0.182 Uiso 0.540(15) 1 calc R U P A 1
H19B H 0.3552 0.7833 0.7621 0.182 Uiso 0.540(15) 1 calc R U P A 1
H19C H 0.4237 0.7683 0.7774 0.182 Uiso 0.540(15) 1 calc R U P A 1
C17' C 0.3746(8) 0.9894(12) 0.7425(15) 0.095(6) Uani 0.460(15) 1 d D . P A 2
H17' H 0.3553 1.0179 0.7748 0.114 Uiso 0.460(15) 1 calc R U P A 2
C18' C 0.424(2) 0.8478(18) 0.713(3) 0.141(8) Uani 0.460(15) 1 d D . P A 2
H18D H 0.4337 0.7807 0.7368 0.211 Uiso 0.460(15) 1 calc R U P A 2
H18E H 0.3939 0.8496 0.6343 0.211 Uiso 0.460(15) 1 calc R U P A 2
H18F H 0.4648 0.8809 0.7352 0.211 Uiso 0.460(15) 1 calc R U P A 2
C19' C 0.3839(19) 0.835(2) 0.833(3) 0.122(9) Uani 0.460(15) 1 d D . P A 2
H19D H 0.4003 0.7700 0.8364 0.182 Uiso 0.460(15) 1 calc R U P A 2
H19E H 0.4081 0.8633 0.9045 0.182 Uiso 0.460(15) 1 calc R U P A 2
H19F H 0.3373 0.8321 0.8033 0.182 Uiso 0.460(15) 1 calc R U P A 2

loop_
_atom_site_aniso_label
_atom_site_aniso_U_11
_atom_site_aniso_U_22
_atom_site_aniso_U_33
_atom_site_aniso_U_23
_atom_site_aniso_U_13
_atom_site_aniso_U_12
Eu1 0.0207(4) 0.0221(4) 0.0168(4) 0.00089(17) 0.0106(3) -0.00018(17)
N1 0.102(8) 0.073(7) 0.101(7) 0.026(6) 0.030(7) 0.000(6)
N1' 0.102(8) 0.073(7) 0.101(7) 0.026(6) 0.030(7) 0.000(6)
O1 0.039(5) 0.077(6) 0.021(4) -0.015(4) 0.004(4) 0.006(5)
O2 0.040(6) 0.075(8) 0.041(6) -0.015(6) 0.018(5) -0.006(7)
O2' 0.040(6) 0.075(8) 0.041(6) -0.015(6) 0.018(5) -0.006(7)
O3 0.034(5) 0.064(5) 0.037(4) -0.020(4) 0.022(4) -0.017(4)
O4 0.025(4) 0.023(3) 0.029(4) -0.015(3) 0.011(3) -0.004(3)
O5 0.022(4) 0.047(5) 0.044(4) -0.019(4) 0.011(4) 0.003(3)
O6 0.036(5) 0.047(5) 0.041(5) 0.023(4) 0.026(4) 0.008(4)
O7 0.027(4) 0.049(5) 0.035(4) 0.014(3) 0.018(4) -0.005(3)
O8 0.034(6) 0.092(11) 0.064(7) 0.030(8) 0.024(5) 0.006(8)
O8' 0.034(6) 0.092(11) 0.064(7) 0.030(8) 0.024(5) 0.006(8)
O9 0.078(5) 0.061(5) 0.079(5) 0.024(4) 0.047(4) 0.008(4)
C1 0.033(4) 0.055(5) 0.034(4) -0.013(4) 0.016(4) -0.006(4)
C2 0.034(4) 0.058(4) 0.038(4) -0.009(3) 0.020(3) -0.011(3)
C3 0.042(4) 0.066(4) 0.042(4) -0.016(4) 0.017(3) -0.016(4)
C4 0.041(4) 0.078(5) 0.050(4) -0.013(4) 0.023(4) -0.019(4)
C5 0.043(4) 0.074(5) 0.047(4) -0.017(4) 0.023(4) -0.013(4)
C6 0.036(4) 0.064(4) 0.041(4) -0.013(4) 0.022(3) -0.010(4)
C7 0.034(3) 0.058(4) 0.036(3) -0.008(3) 0.019(3) -0.008(3)
C8 0.029(3) 0.042(3) 0.032(3) -0.010(3) 0.020(3) -0.007(3)
C9 0.028(3) 0.033(3) 0.029(3) -0.007(3) 0.020(3) -0.003(3)
C10 0.029(3) 0.035(4) 0.031(3) -0.009(3) 0.018(3) -0.005(3)
C11 0.026(3) 0.030(3) 0.027(3) -0.011(3) 0.018(3) -0.001(3)
C12 0.025(3) 0.031(3) 0.029(3) -0.007(3) 0.019(3) 0.001(3)
C13 0.026(3) 0.025(3) 0.029(3) -0.010(3) 0.017(3) 0.003(3)
C14 0.027(3) 0.030(3) 0.030(3) -0.010(3) 0.018(3) -0.004(3)
C15 0.033(3) 0.029(3) 0.030(3) -0.004(3) 0.023(3) 0.000(3)
C16 0.030(5) 0.025(5) 0.026(4) -0.003(4) 0.018(4) -0.005(4)
C17 0.095(8) 0.072(7) 0.089(8) 0.031(6) 0.036(7) 0.003(7)
C18 0.125(11) 0.108(11) 0.112(11) 0.041(10) 0.023(10) -0.002(10)
C19 0.120(11) 0.087(10) 0.112(11) 0.030(9) 0.040(10) -0.001(10)
C17' 0.095(8) 0.072(7) 0.089(8) 0.031(6) 0.036(7) 0.003(7)
C18' 0.125(11) 0.108(11) 0.112(11) 0.041(10) 0.023(10) -0.002(10)
C19' 0.120(11) 0.087(10) 0.112(11) 0.030(9) 0.040(10) -0.001(10)

loop_
_atom_type_symbol
_atom_type_description
_atom_type_scat_dispersion_real
_atom_type_scat_dispersion_imag
_atom_type_scat_source
C C 0.0033 0.0016 'International Tables Vol C Tables 4.2.6.8 and 6.1.1.4'
H H 0.0000 0.0000 'International Tables Vol C Tables 4.2.6.8 and 6.1.1.4'
N N 0.0061 0.0033 'International Tables Vol C Tables 4.2.6.8 and 6.1.1.4'
O O 0.0106 0.0060 'International Tables Vol C Tables 4.2.6.8 and 6.1.1.4'
Eu Eu -0.1578 3.6682 'International Tables Vol C Tables 4.2.6.8 and 6.1.1.4'

loop_
_geom_angle_atom_site_label_1
_geom_angle_atom_site_label_2
_geom_angle_atom_site_label_3
_geom_angle
_geom_angle_site_symmetry_1
_geom_angle_site_symmetry_3
O1 Eu1 O8' 74.1(14) 3_556 .
O1 Eu1 O6 119.1(3) 3_556 .
O8' Eu1 O6 70.2(11) . .
O1 Eu1 O7 82.8(3) 3_556 7_576
O8' Eu1 O7 150.7(11) . 7_576
O6 Eu1 O7 138.4(3) . 7_576
O1 Eu1 O4 80.5(3) 3_556 7_576
O8' Eu1 O4 115.4(16) . 7_576
O6 Eu1 O4 73.0(3) . 7_576
O7 Eu1 O4 77.1(3) 7_576 7_576
O1 Eu1 O9 79.9(4) 3_556 .
O8' Eu1 O9 84.0(14) . .
O6 Eu1 O9 140.0(3) . .
O7 Eu1 O9 74.3(3) 7_576 .
O4 Eu1 O9 147.0(3) 7_576 .
O1 Eu1 O8 87.0(5) 3_556 .
O6 Eu1 O8 77.6(4) . .
O7 Eu1 O8 142.2(4) 7_576 .
O4 Eu1 O8 136.6(5) 7_576 .
O9 Eu1 O8 68.2(5) . .
O1 Eu1 O5 153.3(3) 3_556 .
O8' Eu1 O5 97.8(17) . .
O6 Eu1 O5 79.9(3) . .
O7 Eu1 O5 94.9(3) 7_576 .
O4 Eu1 O5 125.1(2) 7_576 .
O9 Eu1 O5 73.9(3) . .
O8 Eu1 O5 78.7(5) . .
O1 Eu1 O4 147.4(3) 3_556 .
O8' Eu1 O4 137.0(13) . .
O6 Eu1 O4 75.2(3) . .
O7 Eu1 O4 70.1(2) 7_576 .
O4 Eu1 O4 76.3(2) 7_576 .
O9 Eu1 O4 108.4(3) . .
O8 Eu1 O4 125.6(4) . .
O5 Eu1 O4 50.8(2) . .
O1 Eu1 Eu1 117.2(2) 3_556 7_576
O8' Eu1 Eu1 138.2(12) . 7_576
O6 Eu1 Eu1 69.7(2) . 7_576
O7 Eu1 Eu1 68.82(17) 7_576 7_576
O4 Eu1 Eu1 40.05(16) 7_576 7_576
O9 Eu1 Eu1 136.0(2) . 7_576
O8 Eu1 Eu1 145.9(3) . 7_576
O5 Eu1 Eu1 86.06(17) . 7_576
O4 Eu1 Eu1 36.25(14) . 7_576
O1 Eu1 H8F 70.6 3_556 .
O6 Eu1 H8F 90.2 . .
O7 Eu1 H8F 131.4 7_576 .
O4 Eu1 H8F 133.6 7_576 .
O9 Eu1 H8F 61.7 . .
O8 Eu1 H8F 17.1 . .
O5 Eu1 H8F 92.1 . .
O4 Eu1 H8F 141.6 . .
Eu1 Eu1 H8F 159.8 7_576 .
C17 N1 C18 123.4(9) . .
C17 N1 C19 121.5(9) . .
C18 N1 C19 115.1(8) . .
C17' N1' C18' 123.7(9) . .
C17' N1' C19' 120.6(9) . .
C18' N1' C19' 115.7(8) . .
C1 O1 Eu1 176.4(9) . 3_444
C7 O3 C8 120.3(9) . .
C15 O4 Eu1 162.3(6) . 7_576
C15 O4 Eu1 90.6(6) . .
Eu1 O4 Eu1 103.7(2) 7_576 .
C15 O5 Eu1 97.2(6) . .
C16 O6 Eu1 136.8(7) . .
C16 O7 Eu1 137.7(6) . 7_576
Eu1 O8 H8E 124.3 . .
Eu1 O8 H8F 105.8 . .
H8E O8 H8F 108.2 . .
Eu1 O8' H8'C 130.8 . .
Eu1 O8' H8'D 119.9 . .
H8'C O8' H8'D 108.2 . .
C17' O9 Eu1 130.1(10) . .
C17 O9 Eu1 152.0(11) . .
O1 C1 O2' 126.5(15) . .
O1 C1 O2 118.8(16) . .
O1 C1 C2 118.2(11) . .
O2' C1 C2 112.6(15) . .
O2 C1 C2 119.9(14) . .
C3 C2 C7 118.4(12) . .
C3 C2 C1 118.4(11) . .
C7 C2 C1 123.2(11) . .
C2 C3 C4 120.4(12) . .
C2 C3 H3 119.8 . .
C4 C3 H3 119.8 . .
C5 C4 C3 118.7(13) . .
C5 C4 H4 120.6 . .
C3 C4 H4 120.6 . .
C6 C5 C4 120.9(13) . .
C6 C5 H5 119.6 . .
C4 C5 H5 119.6 . .
C5 C6 C7 120.8(12) . .
C5 C6 H6 119.6 . .
C7 C6 H6 119.6 . .
O3 C7 C2 116.3(11) . .
O3 C7 C6 122.9(11) . .
C2 C7 C6 120.7(11) . .
O3 C8 C9 107.8(8) . .
O3 C8 H8A 110.1 . .
C9 C8 H8A 110.1 . .
O3 C8 H8B 110.1 . .
C9 C8 H8B 110.1 . .
H8A C8 H8B 108.5 . .
C10 C9 C13 118.7(10) . .
C10 C9 C8 122.5(9) . .
C13 C9 C8 118.7(9) . .
C9 C10 C11 121.1(9) . .
C9 C10 H10 119.4 . .
C11 C10 H10 119.4 . .
C12 C11 C10 119.5(9) . .
C12 C11 C16 120.2(9) . 4_545
C10 C11 C16 120.3(9) . 4_545
C11 C12 C14 120.3(9) . .
C11 C12 H12 119.8 . .
C14 C12 H12 119.8 . .
C14 C13 C9 120.8(9) . .
C14 C13 H13 119.6 . .
C9 C13 H13 119.6 . .
C13 C14 C12 119.4(9) . .
C13 C14 C15 120.5(9) . .
C12 C14 C15 120.0(9) . .
O5 C15 O4 120.8(9) . .
O5 C15 C14 120.7(9) . .
O4 C15 C14 118.6(9) . .
O7 C16 O6 126.7(9) . .
O7 C16 C11 116.6(9) . 4
O6 C16 C11 116.6(9) . 4
O9 C17 N1 116.2(11) . .
O9 C17 H17 121.9 . .
N1 C17 H17 121.9 . .
N1 C18 H18A 109.5 . .
N1 C18 H18B 109.5 . .
H18A C18 H18B 109.5 . .
N1 C18 H18C 109.5 . .
H18A C18 H18C 109.5 . .
H18B C18 H18C 109.5 . .
N1 C19 H19A 109.5 . .
N1 C19 H19B 109.5 . .
H19A C19 H19B 109.5 . .
N1 C19 H19C 109.5 . .
H19A C19 H19C 109.5 . .
H19B C19 H19C 109.5 . .
O9 C17' N1' 118.0(10) . .
O9 C17' H17' 121.0 . .
N1' C17' H17' 121.0 . .
N1' C18' H18D 109.5 . .
N1' C18' H18E 109.5 . .
H18D C18' H18E 109.5 . .
N1' C18' H18F 109.5 . .
H18D C18' H18F 109.5 . .
H18E C18' H18F 109.5 . .
N1' C19' H19D 109.5 . .
N1' C19' H19E 109.5 . .
H19D C19' H19E 109.5 . .
N1' C19' H19F 109.5 . .
H19D C19' H19F 109.5 . .
H19E C19' H19F 109.5 . .

loop_
_geom_bond_atom_site_label_1
_geom_bond_atom_site_label_2
_geom_bond_distance
_geom_bond_site_symmetry_2
Eu1 O1 2.282(7) 3_556
Eu1 O8' 2.33(5) .
Eu1 O6 2.366(7) .
Eu1 O7 2.379(7) 7_576
Eu1 O4 2.380(7) 7_576
Eu1 O9 2.398(8) .
Eu1 O8 2.434(14) .
Eu1 O5 2.473(7) .
Eu1 O4 2.590(7) .
Eu1 Eu1 3.9108(10) 7_576
Eu1 H8F 2.7878 .
N1 C17 1.318(8) .
N1 C18 1.469(9) .
N1 C19 1.477(9) .
N1' C17' 1.314(8) .
N1' C18' 1.460(9) .
N1' C19' 1.483(9) .
O1 C1 1.207(13) .
O1 Eu1 2.282(7) 3_444
O2 C1 1.28(3) .
O2' C1 1.26(2) .
O3 C7 1.371(14) .
O3 C8 1.394(12) .
O4 C15 1.269(12) .
O4 Eu1 2.380(7) 7_576
O5 C15 1.230(13) .
O6 C16 1.252(12) .
O7 C16 1.246(12) .
O7 Eu1 2.379(7) 7_576
O8 H8E 0.8501 .
O8 H8F 0.8500 .
O8' H8'C 0.8499 .
O8' H8'D 0.8500 .
O9 C17' 1.199(9) .
O9 C17 1.218(10) .
C1 C2 1.506(18) .
C2 C3 1.391(18) .
C2 C7 1.388(16) .
C3 C4 1.43(2) .
C3 H3 0.9300 .
C4 C5 1.380(18) .
C4 H4 0.9300 .
C5 C6 1.353(17) .
C5 H5 0.9300 .
C6 C7 1.395(17) .
C6 H6 0.9300 .
C8 C9 1.496(15) .
C8 H8A 0.9700 .
C8 H8B 0.9700 .
C9 C10 1.371(14) .
C9 C13 1.405(13) .
C10 C11 1.391(14) .
C10 H10 0.9300 .
C11 C12 1.385(13) .
C11 C16 1.513(13) 4_545
C12 C14 1.389(13) .
C12 H12 0.9300 .
C13 C14 1.380(14) .
C13 H13 0.9300 .
C14 C15 1.499(14) .
C16 C11 1.513(13) 4
C17 H17 0.9300 .
C18 H18A 0.9600 .
C18 H18B 0.9600 .
C18 H18C 0.9600 .
C19 H19A 0.9600 .
C19 H19B 0.9600 .
C19 H19C 0.9600 .
C17' H17' 0.9300 .
C18' H18D 0.9600 .
C18' H18E 0.9600 .
C18' H18F 0.9600 .
C19' H19D 0.9600 .
C19' H19E 0.9600 .
C19' H19F 0.9600 .
